data_7707732
loop_
_publ_author_name
'Zhang, Hongyang'
'Wang, Haitao'
'Tanner, Kevin'
'Schlachter, Adrien'
'Chen, Zhao'
'Harvey, Pierre D.'
'Chen, Shuming'
'Wong, Wai-Yeung'

_publ_section_title
;
 New phosphorescent iridium(III) dipyrrinato complexes: synthesis,
 emission properties and their deep red to near-infrared OLEDs.
;
_journal_issue 30
_journal_name_full 'Dalton transactions (Cambridge, England : 2003)'
_journal_page_first 10629
_journal_page_last 10639
_journal_paper_doi 10.1039/d1dt01557e
_journal_volume 50
_journal_year 2021
_chemical_formula_moiety 'C45 H31 Ir N4'
_chemical_formula_sum 'C45 H31 Ir N4'
_chemical_formula_weight 819.94
_chemical_name_systematic Ir(piq)2(dipyrrinato)
_space_group_crystal_system monoclinic
_space_group_IT_number 15
_space_group_name_Hall '-C 2yc'
_space_group_name_H-M_alt 'C 1 2/c 1'
_atom_sites_solution_hydrogens geom
_atom_sites_solution_primary direct
_audit_creation_date 2019-09-08
_audit_creation_method
;
Olex2 1.2
(compiled 2018.05.29 svn.r3508 for OlexSys, GUI svn.r5506)
;
_audit_update_record
;
2020-05-23 deposited with the CCDC.	2021-06-28 downloaded from the CCDC.
;
_cell_angle_alpha 90
_cell_angle_beta 107.152(5)
_cell_angle_gamma 90
_cell_formula_units_Z 4
_cell_length_a 14.9080(8)
_cell_length_b 25.4347(14)
_cell_length_c 10.7746(6)
_cell_measurement_reflns_used 2863
_cell_measurement_temperature 100.00(10)
_cell_measurement_theta_max 25.9560
_cell_measurement_theta_min 2.5500
_cell_volume 3903.8(4)
_computing_cell_refinement 'CrysAlisPro 1.171.38.43f (Rigaku OD, 2015)'
_computing_data_collection 'CrysAlisPro 1.171.38.43f (Rigaku OD, 2015)'
_computing_data_reduction 'CrysAlisPro 1.171.38.43f (Rigaku OD, 2015)'
_computing_molecular_graphics 'Olex2 (Dolomanov et al., 2009)'
_computing_publication_material 'Olex2 (Dolomanov et al., 2009)'
_computing_structure_refinement 'ShelXL (Sheldrick, 2015)'
_computing_structure_solution 'ShelXS (Sheldrick, 2008)'
_diffrn_ambient_environment N~2~
_diffrn_ambient_temperature 100.00(10)
_diffrn_detector 'CCD plate'
_diffrn_detector_area_resol_mean 5.2684
_diffrn_detector_type AtlasS2
_diffrn_measured_fraction_theta_full 0.999
_diffrn_measured_fraction_theta_max 0.999
_diffrn_measurement_details
;
List of Runs (angles in degrees, time in seconds):

  # Type    Start    End  Width  t~exp~   \w     \q     \k     \f   Frames
#--------------------------------------------------------------------------
  1  \w     11.00  36.00   1.00    7.50    --  -11.59  77.00   0.00   25
  2  \w    -43.00  65.00   1.00    7.50    --  -11.59  77.00-120.00  108
  3  \w      3.00  70.00   1.00    7.50    --   11.74  77.00 150.00   67
;
_diffrn_measurement_device 'four-circle diffractometer'
_diffrn_measurement_device_type 'SuperNova, Dual, Cu at zero, AtlasS2'
_diffrn_measurement_method '\w scans'
_diffrn_orient_matrix_type 'CrysAlisPro convention (1999,Acta A55,543-557)'
_diffrn_orient_matrix_UB_11 -0.0257150000
_diffrn_orient_matrix_UB_12 0.0236807000
_diffrn_orient_matrix_UB_13 -0.0182397000
_diffrn_orient_matrix_UB_21 0.0352708000
_diffrn_orient_matrix_UB_22 0.0139346000
_diffrn_orient_matrix_UB_23 0.0472553000
_diffrn_orient_matrix_UB_31 0.0239711000
_diffrn_orient_matrix_UB_32 0.0048097000
_diffrn_orient_matrix_UB_33 -0.0467078000
_diffrn_radiation_monochromator mirror
_diffrn_radiation_probe x-ray
_diffrn_radiation_type MoK\a
_diffrn_radiation_wavelength 0.71073
_diffrn_reflns_av_R_equivalents 0.0677
_diffrn_reflns_av_unetI/netI 0.0919
_diffrn_reflns_Laue_measured_fraction_full 0.999
_diffrn_reflns_Laue_measured_fraction_max 0.999
_diffrn_reflns_limit_h_max 13
_diffrn_reflns_limit_h_min -17
_diffrn_reflns_limit_k_max 30
_diffrn_reflns_limit_k_min -30
_diffrn_reflns_limit_l_max 12
_diffrn_reflns_limit_l_min -12
_diffrn_reflns_number 8694
_diffrn_reflns_point_group_measured_fraction_full 0.999
_diffrn_reflns_point_group_measured_fraction_max 0.999
_diffrn_reflns_theta_full 24.999
_diffrn_reflns_theta_max 24.999
_diffrn_reflns_theta_min 2.220
_diffrn_source 'micro-focus sealed X-ray tube'
_diffrn_source_type 'SuperNova (Mo) X-ray Source'
_exptl_absorpt_coefficient_mu 3.455
_exptl_absorpt_correction_T_max 1.00000
_exptl_absorpt_correction_T_min 0.69146
_exptl_absorpt_correction_type multi-scan
_exptl_absorpt_process_details
;
CrysAlisPro 1.171.38.43f (Rigaku Oxford Diffraction, 2015)
Empirical absorption correction using spherical harmonics,
 implemented in SCALE3 ABSPACK scaling algorithm.
;
_exptl_crystal_colour red
_exptl_crystal_colour_primary red
_exptl_crystal_density_diffrn 1.395
_exptl_crystal_description block
_exptl_crystal_F_000 1624
_exptl_crystal_preparation Luminescent
_exptl_crystal_recrystallization_method 'Re-crystallisation from solvent'
_exptl_crystal_size_max 0.13
_exptl_crystal_size_mid 0.12
_exptl_crystal_size_min 0.1
_refine_diff_density_max 1.562
_refine_diff_density_min -1.206
_refine_diff_density_rms 0.158
_refine_ls_extinction_method none
_refine_ls_goodness_of_fit_ref 1.022
_refine_ls_hydrogen_treatment constr
_refine_ls_matrix_type full
_refine_ls_number_parameters 228
_refine_ls_number_reflns 3444
_refine_ls_number_restraints 0
_refine_ls_restrained_S_all 1.022
_refine_ls_R_factor_all 0.0547
_refine_ls_R_factor_gt 0.0438
_refine_ls_shift/su_max 0.000
_refine_ls_shift/su_mean 0.000
_refine_ls_structure_factor_coef Fsqd
_refine_ls_weighting_details 'w=1/[\s^2^(Fo^2^)+(0.0255P)^2^] where P=(Fo^2^+2Fc^2^)/3'
_refine_ls_weighting_scheme calc
_refine_ls_wR_factor_gt 0.0875
_refine_ls_wR_factor_ref 0.0927
_reflns_Friedel_coverage 0.000
_reflns_number_gt 2820
_reflns_number_total 3444
_reflns_threshold_expression 'I > 2\s(I)'
_cod_data_source_file d1dt01557e2.cif
_cod_data_source_block exp_1923
_cod_depositor_comments 'Adding full bibliography for 7707730--7707732.cif.'
_cod_database_code 7707732
_shelx_shelxl_version_number 2018/3
_shelx_space_group_comment
;
The symmetry employed for this shelxl refinement is uniquely defined
by the following loop, which should always be used as a source of
symmetry information in preference to the above space-group names.
They are only intended as comments.
;
_shelx_estimated_absorpt_t_max 0.724
_shelx_estimated_absorpt_t_min 0.662
_reflns_odcompleteness_completeness 99.93
_reflns_odcompleteness_iscentric 1
_reflns_odcompleteness_theta 26.32
_olex2_refinement_description
;
1. Fixed Uiso
 At 1.2 times of:
  All C(H) groups
2.a Aromatic/amide H refined with riding coordinates:
 C4(H4), C12(H12), C7(H7), C6(H6), C16(H16), C17(H17), C15(H15), C5(H5),
 C18(H18), C14(H14), C8(H8), C22(H22), C9(H9), C13(H13), C23(H23), C24(H24)
;
_olex2_submission_special_instructions 'No special instructions were received'
_oxdiff_exptl_absorpt_empirical_details
;
Empirical correction (ABSPACK) includes:
- Absorption correction using spherical harmonics
- Frame scaling
;
_oxdiff_exptl_absorpt_empirical_full_max 1.728
_oxdiff_exptl_absorpt_empirical_full_min 0.659

loop_
_space_group_symop_operation_xyz
'x, y, z'
'-x, y, -z+1/2'
'x+1/2, y+1/2, z'
'-x+1/2, y+1/2, -z+1/2'
'-x, -y, -z'
'x, -y, z-1/2'
'-x+1/2, -y+1/2, -z'
'x+1/2, -y+1/2, z-1/2'

loop_
_atom_site_label
_atom_site_type_symbol
_atom_site_fract_x
_atom_site_fract_y
_atom_site_fract_z
_atom_site_U_iso_or_equiv
_atom_site_adp_type
_atom_site_occupancy
_atom_site_site_symmetry_order
_atom_site_calc_flag
_atom_site_refinement_flags_posn
_atom_site_refinement_flags_adp
_atom_site_refinement_flags_occupancy
_atom_site_disorder_assembly
_atom_site_disorder_group
Ir1 Ir 0.500000 0.24653(2) 0.750000 0.01365(13) Uani 1 2 d S T P . .
N2 N 0.5540(3) 0.30741(18) 0.8889(4) 0.0150(11) Uani 1 1 d . . . . .
C10 C 0.5257(4) 0.1759(2) 0.5510(5) 0.0155(14) Uani 1 1 d . . . . .
N1 N 0.6172(3) 0.24037(18) 0.6884(4) 0.0159(11) Uani 1 1 d . . . . .
C19 C 0.5476(4) 0.3620(2) 0.8674(5) 0.0122(13) Uani 1 1 d . . . . .
C11 C 0.4564(4) 0.1910(2) 0.6122(5) 0.0150(13) Uani 1 1 d . . . . .
C21 C 0.500000 0.4446(3) 0.750000 0.023(2) Uani 1 2 d S T P . .
C4 C 0.7747(5) 0.2620(2) 0.7047(5) 0.0232(15) Uani 1 1 d . . . . .
H4 H 0.824325 0.285551 0.732635 0.028 Uiso 1 1 calc R . . . .
C20 C 0.500000 0.3859(3) 0.750000 0.017(2) Uani 1 2 d S T P . .
C12 C 0.3682(4) 0.1684(2) 0.5657(5) 0.0163(14) Uani 1 1 d . . . . .
H12 H 0.323461 0.175907 0.607763 0.020 Uiso 1 1 calc R . . . .
C7 C 0.8789(5) 0.1590(3) 0.5482(6) 0.0303(17) Uani 1 1 d . . . . .
H7 H 0.934829 0.151297 0.530494 0.036 Uiso 1 1 calc R . . . .
C1 C 0.6189(4) 0.1998(2) 0.6088(5) 0.0144(14) Uani 1 1 d . . . . .
C6 C 0.8699(5) 0.2041(2) 0.6091(6) 0.0221(15) Uani 1 1 d . . . . .
H6 H 0.921076 0.226629 0.636667 0.027 Uiso 1 1 calc R . . . .
C16 C 0.6031(4) 0.3019(2) 1.0113(5) 0.0193(15) Uani 1 1 d . . . . .
H16 H 0.619485 0.269342 1.050979 0.023 Uiso 1 1 calc R . . . .
C17 C 0.6283(4) 0.3498(2) 1.0759(5) 0.0192(15) Uani 1 1 d . . . . .
H17 H 0.661505 0.354710 1.162806 0.023 Uiso 1 1 calc R . . . .
C3 C 0.7846(5) 0.2177(2) 0.6317(5) 0.0199(14) Uani 1 1 d . . . . .
C15 C 0.4992(5) 0.1445(2) 0.4389(6) 0.0200(15) Uani 1 1 d . . . . .
H15 H 0.542526 0.137505 0.394120 0.024 Uiso 1 1 calc R . . . .
C5 C 0.6942(4) 0.2710(2) 0.7351(5) 0.0173(14) Uani 1 1 d . . . . .
H5 H 0.691726 0.298934 0.789583 0.021 Uiso 1 1 calc R . . . .
C2 C 0.7051(4) 0.1840(2) 0.5880(5) 0.0160(14) Uani 1 1 d . . . . .
C18 C 0.5943(4) 0.3875(2) 0.9858(5) 0.0159(14) Uani 1 1 d . . . . .
H18 H 0.600402 0.423579 0.999202 0.019 Uiso 1 1 calc R . . . .
C14 C 0.4095(5) 0.1237(2) 0.3941(6) 0.0271(16) Uani 1 1 d . . . . .
H14 H 0.393369 0.102168 0.321084 0.032 Uiso 1 1 calc R . . . .
C8 C 0.8032(5) 0.1238(3) 0.5117(6) 0.0296(17) Uani 1 1 d . . . . .
H8 H 0.810416 0.091833 0.473871 0.035 Uiso 1 1 calc R . . . .
C22 C 0.5811(6) 0.4725(2) 0.7546(6) 0.0339(19) Uani 1 1 d . . . . .
H22 H 0.635802 0.454434 0.756769 0.041 Uiso 1 1 calc R . . . .
C9 C 0.7194(5) 0.1358(2) 0.5310(6) 0.0232(15) Uani 1 1 d . . . . .
H9 H 0.670316 0.111807 0.506200 0.028 Uiso 1 1 calc R . . . .
C13 C 0.3437(5) 0.1350(2) 0.4585(6) 0.0238(16) Uani 1 1 d . . . . .
H13 H 0.283912 0.120470 0.430358 0.029 Uiso 1 1 calc R . . . .
C23 C 0.5811(7) 0.5284(3) 0.7559(6) 0.053(3) Uani 1 1 d . . . . .
H23 H 0.636275 0.546408 0.760846 0.064 Uiso 1 1 calc R . . . .
C24 C 0.500000 0.5565(4) 0.750000 0.057(4) Uani 1 2 d S T P . .
H24 H 0.500001 0.593045 0.749998 0.069 Uiso 1 2 calc RS T P . .

loop_
_atom_site_aniso_label
_atom_site_aniso_U_11
_atom_site_aniso_U_22
_atom_site_aniso_U_33
_atom_site_aniso_U_23
_atom_site_aniso_U_13
_atom_site_aniso_U_12
Ir1 0.0099(2) 0.0191(2) 0.01044(18) 0.000 0.00067(13) 0.000
N2 0.011(3) 0.023(3) 0.011(3) -0.002(2) 0.004(2) 0.001(2)
C10 0.016(4) 0.017(3) 0.011(3) -0.002(3) 0.000(3) 0.004(3)
N1 0.010(3) 0.019(3) 0.021(3) 0.005(2) 0.008(2) 0.002(2)
C19 0.014(3) 0.012(3) 0.011(3) -0.002(2) 0.003(3) -0.002(3)
C11 0.018(4) 0.012(3) 0.010(3) 0.001(3) -0.003(3) 0.001(3)
C21 0.031(6) 0.021(5) 0.014(5) 0.000 -0.001(4) 0.000
C4 0.016(4) 0.035(4) 0.016(3) 0.010(3) 0.000(3) -0.003(3)
C20 0.018(5) 0.023(5) 0.012(4) 0.000 0.008(4) 0.000
C12 0.013(4) 0.022(3) 0.012(3) -0.003(3) 0.001(3) -0.002(3)
C7 0.020(4) 0.052(5) 0.018(3) 0.010(3) 0.005(3) 0.012(4)
C1 0.015(4) 0.016(3) 0.009(3) 0.003(3) -0.002(2) 0.001(3)
C6 0.013(4) 0.033(4) 0.018(3) 0.010(3) 0.000(3) 0.000(3)
C16 0.020(4) 0.019(3) 0.016(3) 0.009(3) 0.000(3) -0.001(3)
C17 0.013(4) 0.031(4) 0.009(3) -0.001(3) -0.005(3) -0.005(3)
C3 0.020(4) 0.031(4) 0.012(3) 0.011(3) 0.009(3) 0.004(3)
C15 0.017(4) 0.027(3) 0.016(3) -0.003(3) 0.005(3) 0.004(3)
C5 0.010(4) 0.023(3) 0.018(3) 0.006(3) 0.003(3) 0.001(3)
C2 0.022(4) 0.019(3) 0.006(3) 0.005(3) 0.003(3) 0.007(3)
C18 0.013(4) 0.018(3) 0.017(3) -0.006(3) 0.003(3) -0.005(3)
C14 0.027(4) 0.035(4) 0.018(3) -0.008(3) 0.004(3) -0.006(3)
C8 0.032(5) 0.037(4) 0.026(4) 0.008(3) 0.019(3) 0.019(4)
C22 0.054(6) 0.027(4) 0.016(3) 0.000(3) 0.003(3) -0.009(4)
C9 0.022(4) 0.028(4) 0.021(3) 0.005(3) 0.007(3) 0.006(3)
C13 0.020(4) 0.023(3) 0.028(4) 0.001(3) 0.005(3) -0.007(3)
C23 0.101(8) 0.022(4) 0.020(4) 0.003(3) -0.005(4) -0.024(4)
C24 0.115(14) 0.018(6) 0.023(6) 0.000 -0.004(7) 0.000

loop_
_atom_type_symbol
_atom_type_description
_atom_type_scat_dispersion_real
_atom_type_scat_dispersion_imag
_atom_type_scat_source
C C 0.0033 0.0016 'International Tables Vol C Tables 4.2.6.8 and 6.1.1.4'
H H 0.0000 0.0000 'International Tables Vol C Tables 4.2.6.8 and 6.1.1.4'
Ir Ir -1.4442 7.9887 'International Tables Vol C Tables 4.2.6.8 and 6.1.1.4'
N N 0.0061 0.0033 'International Tables Vol C Tables 4.2.6.8 and 6.1.1.4'

loop_
_geom_angle_atom_site_label_1
_geom_angle_atom_site_label_2
_geom_angle_atom_site_label_3
_geom_angle
_geom_angle_site_symmetry_1
_geom_angle_site_symmetry_3
_geom_angle_publ_flag
N2 Ir1 N2 87.2(2) 2_656 . ?
N1 Ir1 N2 95.77(19) 2_656 2_656 ?
N1 Ir1 N2 95.77(19) . . ?
N1 Ir1 N2 90.58(18) 2_656 . ?
N1 Ir1 N2 90.58(18) . 2_656 ?
N1 Ir1 N1 171.2(3) . 2_656 ?
C11 Ir1 N2 91.1(2) . 2_656 ?
C11 Ir1 N2 175.5(2) . . ?
C11 Ir1 N2 175.5(2) 2_656 2_656 ?
C11 Ir1 N2 91.1(2) 2_656 . ?
C11 Ir1 N1 80.1(2) 2_656 2_656 ?
C11 Ir1 N1 93.7(2) 2_656 . ?
C11 Ir1 N1 93.7(2) . 2_656 ?
C11 Ir1 N1 80.1(2) . . ?
C11 Ir1 C11 90.9(3) . 2_656 ?
C19 N2 Ir1 127.4(3) . . ?
C16 N2 Ir1 127.4(4) . . ?
C16 N2 C19 105.2(5) . . ?
C11 C10 C1 114.3(5) . . ?
C15 C10 C11 119.4(6) . . ?
C15 C10 C1 126.1(6) . . ?
C1 N1 Ir1 116.3(4) . . ?
C1 N1 C5 120.1(5) . . ?
C5 N1 Ir1 123.1(4) . . ?
N2 C19 C18 108.1(5) . . ?
C20 C19 N2 124.8(5) . . ?
C20 C19 C18 127.0(5) . . ?
C10 C11 Ir1 114.1(4) . . ?
C12 C11 Ir1 128.5(5) . . ?
C12 C11 C10 117.2(5) . . ?
C22 C21 C20 120.7(4) 2_656 . ?
C22 C21 C20 120.7(4) . . ?
C22 C21 C22 118.6(9) 2_656 . ?
C5 C4 C3 121.1(6) . . ?
C19 C20 C19 128.4(7) . 2_656 ?
C19 C20 C21 115.8(4) . . ?
C19 C20 C21 115.8(4) 2_656 . ?
C11 C12 C13 122.8(6) . . ?
C6 C7 C8 119.5(7) . . ?
N1 C1 C10 113.1(5) . . ?
N1 C1 C2 120.2(5) . . ?
C2 C1 C10 126.7(5) . . ?
C7 C6 C3 121.2(6) . . ?
N2 C16 C17 113.2(5) . . ?
C18 C17 C16 105.8(5) . . ?
C4 C3 C2 116.9(6) . . ?
C6 C3 C4 122.9(6) . . ?
C6 C3 C2 120.0(6) . . ?
C14 C15 C10 120.9(6) . . ?
C4 C5 N1 121.9(6) . . ?
C3 C2 C1 118.6(5) . . ?
C9 C2 C1 124.7(6) . . ?
C9 C2 C3 116.6(6) . . ?
C17 C18 C19 107.7(5) . . ?
C15 C14 C13 119.9(6) . . ?
C9 C8 C7 120.8(6) . . ?
C21 C22 C23 120.6(8) . . ?
C8 C9 C2 121.6(6) . . ?
C14 C13 C12 119.4(6) . . ?
C24 C23 C22 121.1(9) . . ?
C23 C24 C23 118.0(10) 2_656 . ?

loop_
_geom_bond_atom_site_label_1
_geom_bond_atom_site_label_2
_geom_bond_distance
_geom_bond_site_symmetry_2
_geom_bond_publ_flag
Ir1 N2 2.139(4) . ?
Ir1 N2 2.139(4) 2_656 ?
Ir1 N1 2.049(5) . ?
Ir1 N1 2.049(5) 2_656 ?
Ir1 C11 2.013(5) 2_656 ?
Ir1 C11 2.012(5) . ?
N2 C19 1.407(6) . ?
N2 C16 1.314(7) . ?
C10 C11 1.432(8) . ?
C10 C1 1.476(8) . ?
C10 C15 1.404(8) . ?
N1 C1 1.347(7) . ?
N1 C5 1.356(8) . ?
C19 C20 1.394(6) . ?
C19 C18 1.416(7) . ?
C11 C12 1.387(8) . ?
C21 C20 1.491(11) . ?
C21 C22 1.390(8) . ?
C21 C22 1.390(8) 2_656 ?
C4 C3 1.407(8) . ?
C4 C5 1.352(8) . ?
C12 C13 1.393(8) . ?
C7 C6 1.347(9) . ?
C7 C8 1.403(10) . ?
C1 C2 1.426(8) . ?
C6 C3 1.408(9) . ?
C16 C17 1.399(8) . ?
C17 C18 1.351(8) . ?
C3 C2 1.424(9) . ?
C15 C14 1.386(9) . ?
C2 C9 1.415(8) . ?
C14 C13 1.388(9) . ?
C8 C9 1.361(9) . ?
C22 C23 1.421(9) . ?
C23 C24 1.390(9) . ?

loop_
_smtbx_masks_void_nr
_smtbx_masks_void_average_x
_smtbx_masks_void_average_y
_smtbx_masks_void_average_z
_smtbx_masks_void_volume
_smtbx_masks_void_count_electrons
_smtbx_masks_void_content
1 0.000 0.500 -0.527 452.1 100.7 ?
2 0.500 0.000 -0.258 452.1 100.7 ?
